data_4326766
loop_
_publ_author_name
'Arno Knappschneider'
'Christian Litterscheid'
'Joshua Kurzman'
'Ram Seshadri'
'Barbara Albert'

_publ_contact_author_address
;
Technische  Universit\"at Darmstadt, 
Eduard-Zintl-Institute of Inorganic and Physical Chemistry, 
Petersenstr. 18, 64287 Darmstadt, Germany
;
_publ_contact_author_email albert@ac.chemie.tu-darmstadt.de
_publ_contact_author_fax '+49 6151 16-6029'
_publ_contact_author_name 'Barbara Albert'
_publ_contact_author_phone '+49 6151 16-2392'
_publ_section_title
;
 Crystal Structure Refinement and Bonding Patterns of CrB4: A Boron-Rich
 Boride with a Framework of Tetrahedrally Coordinated B Atoms
;
_journal_name_full 'Inorganic Chemistry'
_journal_page_first 10540
_journal_page_last 10542
_journal_paper_doi 10.1021/ic2018083
_journal_volume 50
_journal_year 2011
_chemical_formula_moiety 'B4 Cr1'
_chemical_formula_sum 'B4 Cr'
_chemical_formula_weight 95.24
_chemical_name_systematic 'chromium tetraboride'
_space_group_IT_number 71
_symmetry_cell_setting orthorhombic
_symmetry_Int_Tables_number 71
_symmetry_space_group_name_Hall '-I 2 2'
_symmetry_space_group_name_H-M 'I m m m'
_atom_sites_solution_primary direct
_atom_sites_solution_secondary difmap
_audit_conform_dict_location ftp://ftp.iucr.org/pub/cif_core.dic
_audit_conform_dict_name cif_core.dic
_audit_conform_dict_version 2.2
_audit_creation_date 2011-06-14T17:22:46-00:00
_audit_creation_method 'WinGX routine CIF_UPDATE'
_cell_angle_alpha 90
_cell_angle_beta 90
_cell_angle_gamma 90
_cell_formula_units_Z 2
_cell_length_a 4.7482(8)
_cell_length_b 5.4856(8)
_cell_length_c 2.8717(4)
_cell_measurement_reflns_used 1577
_cell_measurement_temperature 293(2)
_cell_measurement_theta_max 58.89
_cell_measurement_theta_min 7.4
_cell_measurement_wavelength 0.71073
_cell_volume 74.80(2)
_computing_cell_refinement 'STOE X-AREA'
_computing_data_collection 'STOE X-AREA'
_computing_data_reduction 'STOE X-RED'
_computing_molecular_graphics 'Ortep-3 for Windows (Farrugia, 1997)'
_computing_publication_material 'WinGX publication routines (Farrugia, 1999)'
_computing_structure_refinement 'SHELXL-97 (Sheldrick, 1997)'
_computing_structure_solution 'SHELXS-97 (Sheldrick, 1997)'
_diffrn_ambient_temperature 293(2)
_diffrn_measured_fraction_theta_full 1
_diffrn_measured_fraction_theta_max 1
_diffrn_measurement_device_type 'STOE IPDS 2'
_diffrn_measurement_method 'phi + omega scans'
_diffrn_radiation_monochromator graphite
_diffrn_radiation_source 'fine-focus sealed tube'
_diffrn_radiation_type MoK\a
_diffrn_radiation_wavelength 0.71073
_diffrn_reflns_av_R_equivalents 0.0355
_diffrn_reflns_av_unetI/netI 0.013
_diffrn_reflns_limit_h_max 6
_diffrn_reflns_limit_h_min -6
_diffrn_reflns_limit_k_max 7
_diffrn_reflns_limit_k_min -7
_diffrn_reflns_limit_l_max 3
_diffrn_reflns_limit_l_min -3
_diffrn_reflns_number 723
_diffrn_reflns_theta_full 28.98
_diffrn_reflns_theta_max 28.98
_diffrn_reflns_theta_min 5.68
_exptl_absorpt_coefficient_mu 6.969
_exptl_absorpt_correction_T_max 0.736
_exptl_absorpt_correction_T_min 0.293
_exptl_absorpt_correction_type refdelf
_exptl_absorpt_process_details
;
        (See: Walker, N. & Stuart, D. (1983) Acta Cryst. A39, 158-166)
;
_exptl_crystal_colour 'metallic grey'
_exptl_crystal_density_diffrn 4.229
_exptl_crystal_description prism
_exptl_crystal_F_000 88
_exptl_crystal_size_max 0.20
_exptl_crystal_size_mid 0.20
_exptl_crystal_size_min 0.15
_refine_diff_density_max 0.365
_refine_diff_density_min -0.588
_refine_diff_density_rms 0.152
_refine_ls_extinction_coef 0.15(5)
_refine_ls_extinction_expression Fc^*^=kFc[1+0.001xFc^2^\l^3^/sin(2\q)]^-1/4^
_refine_ls_extinction_method SHELXL
_refine_ls_goodness_of_fit_ref 1.438
_refine_ls_matrix_type full
_refine_ls_number_parameters 11
_refine_ls_number_reflns 71
_refine_ls_number_restraints 0
_refine_ls_restrained_S_all 1.438
_refine_ls_R_factor_all 0.0176
_refine_ls_R_factor_gt 0.0176
_refine_ls_shift/su_max 0
_refine_ls_shift/su_mean 0
_refine_ls_structure_factor_coef Fsqd
_refine_ls_weighting_details 'calc w=1/[\s^2^(Fo^2^)+(0.0309P)^2^+0.0000P] where P=(Fo^2^+2Fc^2^)/3'
_refine_ls_weighting_scheme calc
_refine_ls_wR_factor_gt 0.0447
_refine_ls_wR_factor_ref 0.0447
_reflns_number_gt 71
_reflns_number_total 71
_reflns_threshold_expression >2sigma(I)
_cod_data_source_file ic2018083_si_002.cif
_cod_data_source_block CrB4
_cod_database_code 4326766

loop_
_symmetry_equiv_pos_as_xyz
'x, y, z'
'-x, -y, z'
'x, -y, -z'
'-x, y, -z'
'x+1/2, y+1/2, z+1/2'
'-x+1/2, -y+1/2, z+1/2'
'x+1/2, -y+1/2, -z+1/2'
'-x+1/2, y+1/2, -z+1/2'
'-x, -y, -z'
'x, y, -z'
'-x, y, z'
'x, -y, z'
'-x+1/2, -y+1/2, -z+1/2'
'x+1/2, y+1/2, -z+1/2'
'-x+1/2, y+1/2, z+1/2'
'x+1/2, -y+1/2, z+1/2'

loop_
_atom_site_label
_atom_site_type_symbol
_atom_site_fract_x
_atom_site_fract_y
_atom_site_fract_z
_atom_site_U_iso_or_equiv
_atom_site_adp_type
_atom_site_occupancy
_atom_site_symmetry_multiplicity
_atom_site_calc_flag
_atom_site_refinement_flags
Cr1 Cr 0 0 0 0.0041(5) Uani 1 8 d S
B1 B 0.1933(9) 0.3441(7) 0 0.0239(8) Uani 1 2 d S

loop_
_atom_site_aniso_label
_atom_site_aniso_U_11
_atom_site_aniso_U_22
_atom_site_aniso_U_33
_atom_site_aniso_U_23
_atom_site_aniso_U_13
_atom_site_aniso_U_12
Cr1 0.0039(5) 0.0037(6) 0.0045(6) 0 0 0
B1 0.035(2) 0.0295(18) 0.0068(13) 0 0 -0.0252(15)

loop_
_atom_type_symbol
_atom_type_description
_atom_type_scat_dispersion_real
_atom_type_scat_dispersion_imag
_atom_type_scat_source
B B 0.0013 0.0007 'International Tables Vol C Tables 4.2.6.8 and 6.1.1.4'
Cr Cr 0.3209 0.6236 'International Tables Vol C Tables 4.2.6.8 and 6.1.1.4'

loop_
_geom_angle_atom_site_label_1
_geom_angle_atom_site_label_2
_geom_angle_atom_site_label_3
_geom_angle
_geom_angle_site_symmetry_1
_geom_angle_site_symmetry_3
B1 Cr1 B1 180.00(9) 9 .
B1 Cr1 B1 128.1(2) 9 11
B1 Cr1 B1 51.9(2) . 11
B1 Cr1 B1 51.9(2) 9 3
B1 Cr1 B1 128.1(2) . 3
B1 Cr1 B1 180.0(2) 11 3
B1 Cr1 B1 50.63(14) 9 5_444
B1 Cr1 B1 129.37(14) . 5_444
B1 Cr1 B1 93.42(5) 11 5_444
B1 Cr1 B1 86.58(5) 3 5_444
B1 Cr1 B1 129.37(14) 9 13
B1 Cr1 B1 50.63(14) . 13
B1 Cr1 B1 86.58(5) 11 13
B1 Cr1 B1 93.42(5) 3 13
B1 Cr1 B1 180 5_444 13
B1 Cr1 B1 86.58(5) 9 15_545
B1 Cr1 B1 93.42(5) . 15_545
B1 Cr1 B1 129.37(14) 11 15_545
B1 Cr1 B1 50.63(14) 3 15_545
B1 Cr1 B1 134.6(2) 5_444 15_545
B1 Cr1 B1 45.4(2) 13 15_545
B1 Cr1 B1 93.42(5) 9 7_454
B1 Cr1 B1 86.58(5) . 7_454
B1 Cr1 B1 50.63(14) 11 7_454
B1 Cr1 B1 129.37(14) 3 7_454
B1 Cr1 B1 45.4(2) 5_444 7_454
B1 Cr1 B1 134.6(2) 13 7_454
B1 Cr1 B1 180.00(19) 15_545 7_454
B1 Cr1 B1 129.37(14) 9 13_554
B1 Cr1 B1 50.63(14) . 13_554
B1 Cr1 B1 86.58(5) 11 13_554
B1 Cr1 B1 93.42(5) 3 13_554
B1 Cr1 B1 99.26(11) 5_444 13_554
B1 Cr1 B1 80.74(11) 13 13_554
B1 Cr1 B1 97.86(19) 15_545 13_554
B1 Cr1 B1 82.14(19) 7_454 13_554
B1 Cr1 B1 50.63(14) 9 5_445
B1 Cr1 B1 129.37(14) . 5_445
B1 Cr1 B1 93.42(5) 11 5_445
B1 Cr1 B1 86.58(5) 3 5_445
B1 Cr1 B1 80.74(11) 5_444 5_445
B1 Cr1 B1 99.26(11) 13 5_445
B1 Cr1 B1 82.14(19) 15_545 5_445
B1 Cr1 B1 97.86(19) 7_454 5_445
B1 Cr1 B1 180.0(2) 13_554 5_445
B1 Cr1 B1 86.58(5) 9 15_544
B1 Cr1 B1 93.42(5) . 15_544
B1 Cr1 B1 129.37(14) 11 15_544
B1 Cr1 B1 50.63(14) 3 15_544
B1 Cr1 B1 82.14(19) 5_444 15_544
B1 Cr1 B1 97.86(19) 13 15_544
B1 Cr1 B1 80.74(11) 15_545 15_544
B1 Cr1 B1 99.26(11) 7_454 15_544
B1 Cr1 B1 45.4(2) 13_554 15_544
B1 Cr1 B1 134.6(2) 5_445 15_544
B1 Cr1 B1 93.42(5) 9 7_455
B1 Cr1 B1 86.58(5) . 7_455
B1 Cr1 B1 50.63(14) 11 7_455
B1 Cr1 B1 129.37(14) 3 7_455
B1 Cr1 B1 97.86(19) 5_444 7_455
B1 Cr1 B1 82.14(19) 13 7_455
B1 Cr1 B1 99.26(11) 15_545 7_455
B1 Cr1 B1 80.74(11) 7_454 7_455
B1 Cr1 B1 134.6(2) 13_554 7_455
B1 Cr1 B1 45.4(2) 5_445 7_455
B1 Cr1 B1 180.00(16) 15_544 7_455
B1 B1 B1 90 3_565 11
B1 B1 B1 123.94(19) 3_565 13_554
B1 B1 B1 106.9(2) 11 13_554
B1 B1 B1 123.94(19) 3_565 13
B1 B1 B1 106.9(2) 11 13
B1 B1 B1 101.9(4) 13_554 13
B1 B1 Cr1 154.07(12) 3_565 .
B1 B1 Cr1 64.07(12) 11 .
B1 B1 Cr1 68.0(2) 13_554 .
B1 B1 Cr1 68.0(2) 13 .
B1 B1 Cr1 67.30(11) 3_565 5
B1 B1 Cr1 131.07(10) 11 5
B1 B1 Cr1 121.8(3) 13_554 5
B1 B1 Cr1 61.38(15) 13 5
Cr1 B1 Cr1 129.37(14) . 5
B1 B1 Cr1 67.30(11) 3_565 5_554
B1 B1 Cr1 131.07(10) 11 5_554
B1 B1 Cr1 61.38(15) 13_554 5_554
B1 B1 Cr1 121.8(3) 13 5_554
Cr1 B1 Cr1 129.37(14) . 5_554
Cr1 B1 Cr1 80.74(11) 5 5_554

loop_
_geom_bond_atom_site_label_1
_geom_bond_atom_site_label_2
_geom_bond_distance
_geom_bond_site_symmetry_2
Cr1 B1 2.099(3) 9
Cr1 B1 2.099(3) .
Cr1 B1 2.099(3) 11
Cr1 B1 2.099(3) 3
Cr1 B1 2.217(3) 5_444
Cr1 B1 2.217(3) 13
Cr1 B1 2.217(3) 15_545
Cr1 B1 2.217(3) 7_454
Cr1 B1 2.217(3) 13_554
Cr1 B1 2.217(3) 5_445
Cr1 B1 2.217(3) 15_544
Cr1 B1 2.217(3) 7_455
B1 B1 1.711(8) 3_565
B1 B1 1.836(8) 11
B1 B1 1.849(6) 13_554
B1 B1 1.849(6) 13
B1 Cr1 2.217(3) 5
B1 Cr1 2.217(3) 5_554
